data_4317663
loop_
_publ_author_name
'Philip M. Almond'
'Thomas E. Albrecht-Schmitt'

_publ_contact_author
;
Prof. Thomas E. Albrecht-Schmitt
179 Chemistry Building
Department of Chemistry
Auburn University, AL
36849
;
_publ_contact_author_email ' albreth@auburn.edu '
_publ_contact_author_fax ' 334 844 6959 '
_publ_contact_author_phone ' 334 844 6948 '
_publ_section_title
;
 Hydrothermal Syntheses, Structures, and Properties of the New Uranyl
 Selenites Ag2(UO2)(SeO3)2, M[(UO2)(HSeO3)(SeO3)] (M = K, Rb, Cs, Tl), and
 Pb(UO2)(SeO3)2
;
_journal_name_full 'Inorganic Chemistry'
_journal_page_first 1177
_journal_page_last 1183
_journal_paper_doi 10.1021/ic0110732
_journal_volume 41
_journal_year 2002
_chemical_compound_source 'original synthesis'
_chemical_formula_structural K[(UO2)(HSeO3)(SeO3)]
_chemical_formula_sum 'H K O8 Se2 U'
_chemical_formula_weight 564.06
_chemical_name_systematic
;
   ?
;
_space_group_IT_number 14
_symmetry_cell_setting monoclinic
_symmetry_space_group_name_Hall '-P 2yn'
_symmetry_space_group_name_H-M 'P 1 21/n 1'
_atom_sites_solution_hydrogens geom
_atom_sites_solution_primary direct
_atom_sites_solution_secondary difmap
_audit_creation_method SHELXL
_cell_angle_alpha 90.00
_cell_angle_beta 97.5560(10)
_cell_angle_gamma 90.00
_cell_formula_units_Z 4
_cell_length_a 8.4164(4)
_cell_length_b 10.1435(5)
_cell_length_c 9.6913(5)
_cell_measurement_reflns_used all
_cell_measurement_temperature 193(2)
_cell_measurement_theta_max 28.29
_cell_measurement_theta_min 2.92
_cell_volume 820.18(7)
_computing_cell_refinement 'SMART, SAINT'
_computing_data_collection SMART
_computing_data_reduction SAINT
_computing_molecular_graphics 'SHELXP-93 (Sheldrick, 1993)'
_computing_publication_material 'SHELXCIF-93 (Sheldrick, 1993)'
_computing_structure_refinement 'SHELXL-93 (Sheldrick, 1993)'
_computing_structure_solution 'SHELXS-86 (Sheldrick, 1990)'
_diffrn_ambient_temperature 193(2)
_diffrn_measurement_device 'BRUKER APEX'
_diffrn_measurement_method '0.3 wide w/ exposures'
_diffrn_radiation_monochromator graphite
_diffrn_radiation_source 'fine-focus sealed tube'
_diffrn_radiation_type MoK\a
_diffrn_radiation_wavelength 0.71073
_diffrn_reflns_av_R_equivalents 0.0416
_diffrn_reflns_av_sigmaI/netI 0.0395
_diffrn_reflns_limit_h_max 11
_diffrn_reflns_limit_h_min -11
_diffrn_reflns_limit_k_max 13
_diffrn_reflns_limit_k_min -13
_diffrn_reflns_limit_l_max 12
_diffrn_reflns_limit_l_min -12
_diffrn_reflns_number 8023
_diffrn_reflns_theta_max 28.29
_diffrn_reflns_theta_min 2.92
_diffrn_standards_decay_% 0
_diffrn_standards_interval_count na
_diffrn_standards_interval_time na
_diffrn_standards_number na
_exptl_absorpt_coefficient_mu 29.179
_exptl_absorpt_correction_T_max '0.514615 ratio of min/max'
_exptl_absorpt_correction_T_min '0.514615 ratio of min/max'
_exptl_absorpt_correction_type 'multiscan (SADABS)'
_exptl_crystal_colour yellow
_exptl_crystal_density_diffrn 4.560
_exptl_crystal_density_meas ?
_exptl_crystal_density_method calcd
_exptl_crystal_description prism
_exptl_crystal_F_000 972
_exptl_crystal_size_max 0.114
_exptl_crystal_size_mid 0.050
_exptl_crystal_size_min 0.046
_refine_diff_density_max 1.489
_refine_diff_density_min -1.182
_refine_diff_density_rms 0.253
_refine_ls_extinction_coef 0.00000(10)
_refine_ls_extinction_expression Fc^*^=kFc[1+0.001xFc^2^\l^3^/sin(2\q)]^-1/4^
_refine_ls_extinction_method SHELXL
_refine_ls_goodness_of_fit_all 1.122
_refine_ls_goodness_of_fit_obs 1.139
_refine_ls_hydrogen_treatment 'not located'
_refine_ls_matrix_type full
_refine_ls_number_parameters 110
_refine_ls_number_reflns 2025
_refine_ls_number_restraints 0
_refine_ls_restrained_S_all 1.122
_refine_ls_restrained_S_obs 1.139
_refine_ls_R_factor_all 0.0307
_refine_ls_R_factor_obs 0.0274
_refine_ls_shift/esd_max -2.878
_refine_ls_shift/esd_mean 0.026
_refine_ls_structure_factor_coef Fsqd
_refine_ls_weighting_details 'w=1/[\s^2^(Fo^2^)+(0.0152P)^2^+2.5968P] where P=(Fo^2^+2Fc^2^)/3'
_refine_ls_weighting_scheme calc
_refine_ls_wR_factor_all 0.0602
_refine_ls_wR_factor_obs 0.0587
_reflns_number_observed 1875
_reflns_number_total 2025
_reflns_observed_criterion >2sigma(I)
_cod_data_source_file ic0110732_2.cif
_cod_data_source_block 2
_cod_depositor_comments
;
The following automatic conversions were performed:

'_exptl_crystal_density_meas' value 'nm' was changed to '?' - the
value is perceived as not measured.

Automatic conversion script
Id: cif_fix_values 3008 2015-01-20 13:52:24Z robertas 

The following automatic conversions were performed:

'_refine_ls_weighting_scheme' value 'calc
w=1/[\s^2^(Fo^2^)+(0.0152P)^2^+2.5968P] where P=(Fo^2^+2Fc^2^)/3' was
changed to 'calc'. New tag '_refine_ls_weighting_details' was
created. The value of the new tag was set to
'w=1/[\s^2^(Fo^2^)+(0.0152P)^2^+2.5968P] where P=(Fo^2^+2Fc^2^)/3'.

Automatic conversion script
Id: cif_fix_values 3143 2015-03-26 13:38:13Z robertas 
;
_cod_database_code 4317663

loop_
_symmetry_equiv_pos_as_xyz
'x, y, z'
'-x+1/2, y+1/2, -z+1/2'
'-x, -y, -z'
'x-1/2, -y-1/2, z-1/2'

loop_
_atom_site_aniso_label
_atom_site_aniso_U_11
_atom_site_aniso_U_22
_atom_site_aniso_U_33
_atom_site_aniso_U_23
_atom_site_aniso_U_13
_atom_site_aniso_U_12
U1 0.01058(13) 0.00878(13) 0.01076(13) -0.00005(8) 0.00385(8) -0.00092(8)
K1 0.0236(8) 0.0194(7) 0.0171(7) 0.0016(6) 0.0054(6) 0.0075(6)
Se1 0.0118(3) 0.0116(3) 0.0111(3) -0.0008(2) 0.0027(2) -0.0007(2)
Se2 0.0121(3) 0.0096(3) 0.0103(3) 0.0004(2) 0.0037(2) -0.0004(2)
O1 0.019(2) 0.020(2) 0.021(2) 0.004(2) 0.005(2) -0.007(2)
O2 0.012(2) 0.015(2) 0.018(2) 0.004(2) 0.006(2) 0.007(2)
O3 0.014(2) 0.011(2) 0.014(2) -0.001(2) 0.004(2) -0.002(2)
O4 0.012(2) 0.013(2) 0.016(2) -0.002(2) 0.007(2) 0.003(2)
O5 0.016(2) 0.011(2) 0.015(2) 0.006(2) 0.006(2) 0.005(2)
O6 0.016(2) 0.011(2) 0.029(3) 0.008(2) 0.013(2) 0.002(2)
O7 0.014(2) 0.013(2) 0.016(2) -0.002(2) -0.001(2) -0.007(2)
O8 0.018(2) 0.014(2) 0.020(2) -0.008(2) -0.002(2) -0.006(2)

loop_
_atom_site_label
_atom_site_type_symbol
_atom_site_fract_x
_atom_site_fract_y
_atom_site_fract_z
_atom_site_U_iso_or_equiv
_atom_site_thermal_displace_type
_atom_site_occupancy
_atom_site_calc_flag
_atom_site_refinement_flags
_atom_site_disorder_group
U1 U 0.37571(3) 0.29407(2) 0.19226(2) 0.00982(9) Uani 1 d . .
K1 K 0.7659(2) 0.05313(15) 0.04793(14) 0.0198(3) Uani 1 d . .
Se1 Se -0.01252(7) 0.46925(6) 0.17974(6) 0.01141(14) Uani 1 d . .
Se2 Se 0.38264(7) 0.62657(6) 0.09248(6) 0.01047(13) Uani 1 d . .
O1 O -0.1486(6) 0.3645(5) 0.2504(5) 0.0199(10) Uani 1 d . .
O2 O 0.1538(5) 0.4050(4) 0.2675(5) 0.0150(9) Uani 1 d . .
O3 O 0.3321(5) 0.4706(4) 0.0391(4) 0.0129(9) Uani 1 d . .
O4 O 0.1979(5) 0.6823(4) 0.1141(4) 0.0133(9) Uani 1 d . .
O5 O 0.6001(5) 0.2976(4) 0.0599(5) 0.0134(9) Uani 1 d . .
O6 O 0.5438(5) 0.1031(4) 0.2278(5) 0.0177(10) Uani 1 d . .
O7 O 0.4942(5) 0.3986(4) 0.3136(4) 0.0145(9) Uani 1 d . .
O8 O 0.2436(6) 0.1983(4) 0.0730(5) 0.0180(10) Uani 1 d . .

loop_
_atom_type_symbol
_atom_type_description
_atom_type_scat_dispersion_real
_atom_type_scat_dispersion_imag
_atom_type_scat_source
O O 0.0106 0.0060 'International Tables Vol C Tables 4.2.6.8 and 6.1.1.4'
H H 0.0000 0.0000 'International Tables Vol C Tables 4.2.6.8 and 6.1.1.4'
K K 0.2009 0.2494 'International Tables Vol C Tables 4.2.6.8 and 6.1.1.4'
Se Se -0.0929 2.2259 'International Tables Vol C Tables 4.2.6.8 and 6.1.1.4'
U U -9.6767 9.6646 'International Tables Vol C Tables 4.2.6.8 and 6.1.1.4'

loop_
_geom_angle_atom_site_label_1
_geom_angle_atom_site_label_2
_geom_angle_atom_site_label_3
_geom_angle
_geom_angle_site_symmetry_1
_geom_angle_site_symmetry_3
_geom_angle_publ_flag
O8 U1 O7 175.3(2) . . ?
O8 U1 O3 88.5(2) . . ?
O7 U1 O3 89.5(2) . . ?
O8 U1 O4 92.7(2) . 2_545 ?
O7 U1 O4 86.7(2) . 2_545 ?
O3 U1 O4 147.95(14) . 2_545 ?
O8 U1 O2 90.5(2) . . ?
O7 U1 O2 84.8(2) . . ?
O3 U1 O2 76.50(14) . . ?
O4 U1 O2 71.46(15) 2_545 . ?
O8 U1 O6 87.6(2) . . ?
O7 U1 O6 96.7(2) . . ?
O3 U1 O6 139.04(14) . . ?
O4 U1 O6 72.99(15) 2_545 . ?
O2 U1 O6 144.27(14) . . ?
O8 U1 O5 97.3(2) . . ?
O7 U1 O5 86.2(2) . . ?
O3 U1 O5 73.66(14) . . ?
O4 U1 O5 137.62(14) 2_545 . ?
O2 U1 O5 148.85(14) . . ?
O6 U1 O5 66.48(14) . . ?
O8 U1 K1 125.1(2) . 4_566 ?
O7 U1 K1 51.29(14) . 4_566 ?
O3 U1 K1 102.53(10) . 4_566 ?
O4 U1 K1 51.81(11) 2_545 4_566 ?
O2 U1 K1 43.22(11) . 4_566 ?
O6 U1 K1 112.87(11) . 4_566 ?
O5 U1 K1 137.47(11) . 4_566 ?
O8 U1 K1 25.62(15) . 3_655 ?
O7 U1 K1 158.83(14) . 3_655 ?
O3 U1 K1 106.02(10) . 3_655 ?
O4 U1 K1 87.35(11) 2_545 3_655 ?
O2 U1 K1 112.38(11) . 3_655 ?
O6 U1 K1 62.13(12) . 3_655 ?
O5 U1 K1 84.56(11) . 3_655 ?
K1 U1 K1 134.83(2) 4_566 3_655 ?
O8 U1 K1 85.4(2) . . ?
O7 U1 K1 99.27(14) . . ?
O3 U1 K1 106.43(10) . . ?
O4 U1 K1 105.60(11) 2_545 . ?
O2 U1 K1 174.89(11) . . ?
O6 U1 K1 32.62(10) . . ?
O5 U1 K1 35.31(10) . . ?
K1 U1 K1 138.22(4) 4_566 . ?
K1 U1 K1 62.94(3) 3_655 . ?
O8 U1 K1 173.6(2) . 2_655 ?
O7 U1 K1 9.12(14) . 2_655 ?
O3 U1 K1 86.88(11) . 2_655 ?
O4 U1 K1 93.58(11) 2_545 2_655 ?
O2 U1 K1 92.73(11) . 2_655 ?
O6 U1 K1 92.97(12) . 2_655 ?
O5 U1 K1 77.06(11) . 2_655 ?
K1 U1 K1 60.41(3) 4_566 2_655 ?
K1 U1 K1 153.66(3) 3_655 2_655 ?
K1 U1 K1 91.63(2) . 2_655 ?
O7 K1 O6 108.04(14) 2_645 . ?
O7 K1 O2 133.78(14) 2_645 4_665 ?
O6 K1 O2 114.59(14) . 4_665 ?
O7 K1 O8 70.46(14) 2_645 3_655 ?
O6 K1 O8 116.47(14) . 3_655 ?
O2 K1 O8 75.15(14) 4_665 3_655 ?
O7 K1 O5 143.48(14) 2_645 . ?
O6 K1 O5 55.99(12) . . ?
O2 K1 O5 78.62(13) 4_665 . ?
O8 K1 O5 145.05(14) 3_655 . ?
O7 K1 O1 66.59(13) 2_645 2_545 ?
O6 K1 O1 52.95(12) . 2_545 ?
O2 K1 O1 129.42(14) 4_665 2_545 ?
O8 K1 O1 72.41(14) 3_655 2_545 ?
O5 K1 O1 108.89(13) . 2_545 ?
O7 K1 O4 127.93(13) 2_645 3_665 ?
O6 K1 O4 106.04(12) . 3_665 ?
O2 K1 O4 54.97(12) 4_665 3_665 ?
O8 K1 O4 124.53(13) 3_655 3_665 ?
O5 K1 O4 50.13(11) . 3_665 ?
O1 K1 O4 158.98(12) 2_545 3_665 ?
O7 K1 O7 87.86(13) 2_645 4_665 ?
O6 K1 O7 159.75(13) . 4_665 ?
O2 K1 O7 56.15(12) 4_665 4_665 ?
O8 K1 O7 80.18(13) 3_655 4_665 ?
O5 K1 O7 103.78(12) . 4_665 ?
O1 K1 O7 147.31(12) 2_545 4_665 ?
O4 K1 O7 53.71(11) 3_665 4_665 ?
O7 K1 Se2 150.79(11) 2_645 3_665 ?
O6 K1 Se2 81.15(9) . 3_665 ?
O2 K1 Se2 56.64(9) 4_665 3_665 ?
O8 K1 Se2 131.25(11) 3_655 3_665 ?
O5 K1 Se2 26.29(9) . 3_665 ?
O1 K1 Se2 132.92(10) 2_545 3_665 ?
O4 K1 Se2 27.34(8) 3_665 3_665 ?
O7 K1 Se2 78.98(8) 4_665 3_665 ?
O7 K1 Se1 88.63(10) 2_645 2_545 ?
O6 K1 Se1 24.86(9) . 2_545 ?
O2 K1 Se1 125.21(10) 4_665 2_545 ?
O8 K1 Se1 95.82(11) 3_655 2_545 ?
O5 K1 Se1 80.81(9) . 2_545 ?
O1 K1 Se1 28.09(9) 2_545 2_545 ?
O4 K1 Se1 130.90(9) 3_665 2_545 ?
O7 K1 Se1 175.39(9) 4_665 2_545 ?
Se2 K1 Se1 105.49(4) 3_665 2_545 ?
O7 K1 U1 113.71(10) 2_645 4_665 ?
O6 K1 U1 136.44(10) . 4_665 ?
O2 K1 U1 35.68(9) 4_665 4_665 ?
O8 K1 U1 89.39(10) 3_655 4_665 ?
O5 K1 U1 82.40(9) . 4_665 ?
O1 K1 U1 160.79(10) 2_545 4_665 ?
O4 K1 U1 35.88(8) 3_665 4_665 ?
O7 K1 U1 25.84(7) 4_665 4_665 ?
Se2 K1 U1 56.23(2) 3_665 4_665 ?
Se1 K1 U1 157.48(4) 2_545 4_665 ?
O7 K1 U1 86.04(10) 2_645 3_655 ?
O6 K1 U1 109.21(11) . 3_655 ?
O2 K1 U1 64.11(9) 4_665 3_655 ?
O8 K1 U1 15.96(10) 3_655 3_655 ?
O5 K1 U1 129.10(10) . 3_655 ?
O1 K1 U1 74.83(10) 2_545 3_655 ?
O4 K1 U1 117.81(9) 3_665 3_655 ?
O7 K1 U1 83.74(8) 4_665 3_655 ?
Se2 K1 U1 117.81(4) 3_665 3_655 ?
Se1 K1 U1 93.04(3) 2_545 3_655 ?
U1 K1 U1 85.98(3) 4_665 3_655 ?
O6 Se1 O2 103.0(2) 2 . ?
O6 Se1 O1 97.2(2) 2 . ?
O2 Se1 O1 96.3(2) . . ?
O6 Se1 K1 44.21(15) 2 2 ?
O2 Se1 K1 104.42(15) . 2 ?
O1 Se1 K1 53.0(2) . 2 ?
O5 Se2 O4 98.2(2) 3_665 . ?
O5 Se2 O3 101.8(2) 3_665 . ?
O4 Se2 O3 98.7(2) . . ?
O5 Se2 K1 48.54(14) 3_665 3_665 ?
O4 Se2 K1 58.51(15) . 3_665 ?
O3 Se2 K1 130.54(15) . 3_665 ?
Se1 O1 K1 98.9(2) . 2 ?
Se1 O2 U1 131.9(2) . . ?
Se1 O2 K1 126.1(2) . 4_566 ?
U1 O2 K1 101.1(2) . 4_566 ?
Se2 O3 U1 120.7(2) . . ?
Se2 O4 U1 127.2(2) . 2 ?
Se2 O4 K1 94.2(2) . 3_665 ?
U1 O4 K1 92.31(13) 2 3_665 ?
Se2 O5 U1 129.3(2) 3_665 . ?
Se2 O5 K1 105.2(2) 3_665 . ?
U1 O5 K1 115.4(2) . . ?
Se1 O6 U1 127.1(2) 2_545 . ?
Se1 O6 K1 110.9(2) 2_545 . ?
U1 O6 K1 119.5(2) . . ?
U1 O7 K1 165.0(2) . 2_655 ?
U1 O7 K1 102.9(2) . 4_566 ?
K1 O7 K1 92.14(13) 2_655 4_566 ?
U1 O8 K1 138.4(2) . 3_655 ?

loop_
_geom_bond_atom_site_label_1
_geom_bond_atom_site_label_2
_geom_bond_distance
_geom_bond_site_symmetry_2
_geom_bond_publ_flag
U1 O8 1.783(4) . ?
U1 O7 1.787(4) . ?
U1 O3 2.324(4) . ?
U1 O4 2.344(4) 2_545 ?
U1 O2 2.376(4) . ?
U1 O6 2.397(4) . ?
U1 O5 2.419(4) . ?
U1 K1 3.9969(14) 4_566 ?
U1 K1 4.303(2) 3_655 ?
U1 K1 4.4634(14) . ?
U1 K1 4.5106(15) 2_655 ?
K1 O7 2.761(4) 2_645 ?
K1 O6 2.765(4) . ?
K1 O2 2.789(5) 4_665 ?
K1 O8 2.803(4) 3_655 ?
K1 O5 2.855(4) . ?
K1 O1 2.994(5) 2_545 ?
K1 O4 3.144(5) 3_665 ?
K1 O7 3.199(5) 4_665 ?
K1 Se2 3.677(2) 3_665 ?
K1 Se1 3.7037(15) 2_545 ?
K1 U1 3.9969(14) 4_665 ?
K1 U1 4.303(2) 3_655 ?
Se1 O6 1.667(4) 2 ?
Se1 O2 1.672(4) . ?
Se1 O1 1.765(4) . ?
Se1 K1 3.7037(15) 2 ?
Se2 O5 1.688(4) 3_665 ?
Se2 O4 1.693(4) . ?
Se2 O3 1.701(4) . ?
Se2 K1 3.677(2) 3_665 ?
O1 K1 2.994(5) 2 ?
O2 K1 2.789(5) 4_566 ?
O4 U1 2.344(4) 2 ?
O4 K1 3.144(5) 3_665 ?
O5 Se2 1.688(4) 3_665 ?
O6 Se1 1.667(4) 2_545 ?
O7 K1 2.761(4) 2_655 ?
O7 K1 3.199(5) 4_566 ?
O8 K1 2.803(4) 3_655 ?
